data_4302498
loop_
_publ_author_name
'Elena Chelebaeva'
'Joulia Larionova'
'Yannick Guari'
'Rute A. S. Ferreira'
'Luis D. Carlos'
'Filipe A. Almeida Paz'
'Alexander Trifonov'
'Christian Gu\'erin'

_publ_contact_author_address
; Institut Charles Gerhardt Montpellier
  UMR 5253
  CNRS-UM2-ENSCM-UM1
  Chimie Moleculaire et Organisation du Solide
  Universite Montpellier II
  Place E. Bataillon
  34095 Montpellier cedex 5
  France
;
_publ_contact_author_email joulia@univ-montp2.fr
_publ_contact_author_name 'Professor Joulia Larionova'
_publ_section_title
;
Luminescent and Magnetic Cyano-Bridged Coordination Polymers Containing
4d-4f Ions: Toward Multifunctional Materials
;
_journal_name_full 'Inorganic Chemistry'
_journal_page_first 5983
_journal_page_last 5995
_journal_paper_doi 10.1021/ic900378d
_journal_volume 48
_journal_year 2009
_chemical_formula_moiety 'C8 H10 N8 O5 Sm W'
_chemical_formula_sum 'C8 H10 N8 O5 Sm W'
_chemical_formula_weight 632.44
_chemical_name_systematic
; 
 ? 
;
_space_group_IT_number 129
_symmetry_cell_setting tetragonal
_symmetry_space_group_name_Hall '-P 4a 2a'
_symmetry_space_group_name_H-M 'P 4/n m m :2'
_atom_sites_solution_hydrogens none
_atom_sites_solution_primary direct
_atom_sites_solution_secondary difmap
_cell_angle_alpha 90.00
_cell_angle_beta 90.00
_cell_angle_gamma 90.00
_cell_formula_units_Z 2
_cell_length_a 10.9749(4)
_cell_length_b 10.9749(4)
_cell_length_c 7.1697(7)
_cell_measurement_reflns_used 9749
_cell_measurement_temperature 200(2)
_cell_measurement_theta_max 49.86
_cell_measurement_theta_min 2.62
_cell_volume 863.58(10)
_computing_cell_refinement 'APEX2 '
_computing_data_collection 'APEX2 (Bruker, 2006)'
_computing_data_reduction 'SAINT+ (Bruker, 1997-2005)'
_computing_molecular_graphics 'DIAMOND (Brandenburg, 2006)'
_computing_publication_material 'SHELXTL '
_computing_structure_refinement 'SHELXTL '
_computing_structure_solution 'SHELXTL (Bruker 2001)'
_diffrn_ambient_temperature 200(2)
_diffrn_measured_fraction_theta_full 0.986
_diffrn_measured_fraction_theta_max 0.986
_diffrn_measurement_device_type 'Bruker X8 Kappa CCD APEX II'
_diffrn_measurement_method 'omega/phi scans'
_diffrn_radiation_monochromator graphite
_diffrn_radiation_source 'fine-focus sealed tube'
_diffrn_radiation_type MoK\a
_diffrn_radiation_wavelength 0.71073
_diffrn_reflns_av_R_equivalents 0.0273
_diffrn_reflns_av_sigmaI/netI 0.0110
_diffrn_reflns_limit_h_max 23
_diffrn_reflns_limit_h_min -23
_diffrn_reflns_limit_k_max 22
_diffrn_reflns_limit_k_min -23
_diffrn_reflns_limit_l_max 13
_diffrn_reflns_limit_l_min -15
_diffrn_reflns_number 47825
_diffrn_reflns_theta_full 50.03
_diffrn_reflns_theta_max 50.03
_diffrn_reflns_theta_min 3.71
_exptl_absorpt_coefficient_mu 10.055
_exptl_absorpt_correction_T_max 0.5837
_exptl_absorpt_correction_T_min 0.2961
_exptl_absorpt_correction_type multi-scan
_exptl_absorpt_process_details
;
 SADABS (Sheldrick, 1997)
;
_exptl_crystal_colour Yellow
_exptl_crystal_density_diffrn 2.432
_exptl_crystal_density_method 'not measured'
_exptl_crystal_description Block
_exptl_crystal_F_000 580
_exptl_crystal_size_max 0.16
_exptl_crystal_size_mid 0.10
_exptl_crystal_size_min 0.06
_refine_diff_density_max 3.480
_refine_diff_density_min -2.934
_refine_diff_density_rms 0.152
_refine_ls_extinction_method none
_refine_ls_goodness_of_fit_ref 1.119
_refine_ls_hydrogen_treatment none
_refine_ls_matrix_type full
_refine_ls_number_parameters 60
_refine_ls_number_reflns 2496
_refine_ls_number_restraints 0
_refine_ls_restrained_S_all 1.119
_refine_ls_R_factor_all 0.0172
_refine_ls_R_factor_gt 0.0156
_refine_ls_shift/su_max 0.001
_refine_ls_shift/su_mean 0.000
_refine_ls_structure_factor_coef Fsqd
_refine_ls_weighting_details 'calc w=1/[\s^2^(Fo^2^)+(0.0148P)^2^+0.4451P] where P=(Fo^2^+2Fc^2^)/3'
_refine_ls_weighting_scheme calc
_refine_ls_wR_factor_gt 0.0343
_refine_ls_wR_factor_ref 0.0349
_reflns_number_gt 2394
_reflns_number_total 2496
_reflns_threshold_expression I>2\s(I)
_cod_data_source_file ic900378d_si_001_4.cif
_cod_data_source_block IV-SmWCN8
_cod_depositor_comments
;
The following automatic conversions were performed:
'_symmetry_cell_setting' value 'Tetragonal' changed to 'tetragonal'
according to '/home/saulius/struct/CIF-dictionaries/cif_core.dic'
dictionary named 'cif_core.dic' version 2.4.1 from
2010-06-29.

'_exptl_absorpt_correction_type' value 'Multi-scan' changed
to 'multi-scan' according to
'/home/saulius/struct/CIF-dictionaries/cif_core.dic' dictionary named
'cif_core.dic' version 2.4.1 from 2010-06-29.

Automatic conversion script
Id: cif_fix_enum 1527 2010-12-29 10:47:43Z saulius 
;
_cod_original_sg_symbol_H-M 'P 4/n m m'
_cod_database_code 4302498

loop_
_symmetry_equiv_pos_as_xyz
'x, y, z'
'-x+1/2, -y+1/2, z'
'-y+1/2, x, z'
'y, -x+1/2, z'
'-x, y+1/2, -z'
'x+1/2, -y, -z'
'y+1/2, x+1/2, -z'
'-y, -x, -z'
'-x, -y, -z'
'x-1/2, y-1/2, -z'
'y-1/2, -x, -z'
'-y, x-1/2, -z'
'x, -y-1/2, z'
'-x-1/2, y, z'
'-y-1/2, -x-1/2, z'
'y, x, z'

loop_
_atom_site_label
_atom_site_type_symbol
_atom_site_fract_x
_atom_site_fract_y
_atom_site_fract_z
_atom_site_U_iso_or_equiv
_atom_site_adp_type
_atom_site_occupancy
_atom_site_symmetry_multiplicity
_atom_site_calc_flag
_atom_site_refinement_flags
_atom_site_disorder_assembly
_atom_site_disorder_group
Sm1 Sm 0.2500 0.2500 0.759134(15) 0.01008(2) Uani 1 8 d S . .
W1 W 0.2500 0.7500 0.5000 0.00945(2) Uani 1 8 d S . .
O1W O 0.2500 0.2500 0.4038(4) 0.0380(7) Uani 1 8 d S . .
O2W O 0.1393(4) 0.3607(4) 0.9986(9) 0.0485(15) Uani 0.40 2 d SP . .
O3W O 0.1337(3) 0.4010(3) 0.9463(6) 0.0293(8) Uani 0.30 1 d P . .
N1 N 0.2817(2) 0.46424(17) 0.6360(3) 0.0310(5) Uani 0.50 1 d P . .
C1 C 0.27599(18) 0.56476(16) 0.5907(3) 0.0213(3) Uani 0.50 1 d P . .
N2 N 0.2007(3) 0.9307(2) 0.1388(3) 0.0392(6) Uani 0.50 1 d P . .
C2 C 0.22148(19) 0.86741(18) 0.2638(3) 0.0216(3) Uani 0.50 1 d P . .

loop_
_atom_site_aniso_label
_atom_site_aniso_U_11
_atom_site_aniso_U_22
_atom_site_aniso_U_33
_atom_site_aniso_U_23
_atom_site_aniso_U_13
_atom_site_aniso_U_12
Sm1 0.00789(2) 0.00789(2) 0.01446(4) 0.000 0.000 0.000
W1 0.00796(2) 0.00796(2) 0.01242(3) 0.000 0.000 0.000
O1W 0.0456(11) 0.0456(11) 0.0230(12) 0.000 0.000 0.000
O2W 0.052(2) 0.052(2) 0.042(3) -0.0139(15) 0.0139(15) 0.020(3)
O3W 0.0251(13) 0.0166(10) 0.046(2) -0.0085(11) 0.0185(13) -0.0068(9)
N1 0.0473(14) 0.0131(6) 0.0325(9) 0.0068(6) 0.0068(8) 0.0016(6)
C1 0.0281(9) 0.0124(5) 0.0234(7) 0.0042(5) 0.0058(5) 0.0008(5)
N2 0.0572(16) 0.0285(10) 0.0319(10) 0.0156(8) -0.0026(10) -0.0008(10)
C2 0.0267(8) 0.0166(6) 0.0216(7) 0.0059(5) -0.0005(5) -0.0011(5)

loop_
_atom_type_symbol
_atom_type_description
_atom_type_scat_dispersion_real
_atom_type_scat_dispersion_imag
_atom_type_scat_source
C C 0.0033 0.0016 'International Tables Vol C Tables 4.2.6.8 and 6.1.1.4'
N N 0.0061 0.0033 'International Tables Vol C Tables 4.2.6.8 and 6.1.1.4'
W W -0.8490 6.8722 'International Tables Vol C Tables 4.2.6.8 and 6.1.1.4'
Sm Sm -0.1638 3.4418 'International Tables Vol C Tables 4.2.6.8 and 6.1.1.4'
O O 0.0106 0.0060 'International Tables Vol C Tables 4.2.6.8 and 6.1.1.4'
H H 0.0000 0.0000 'International Tables Vol C Tables 4.2.6.8 and 6.1.1.4'

loop_
_geom_angle_atom_site_label_1
_geom_angle_atom_site_label_2
_geom_angle_atom_site_label_3
_geom_angle
_geom_angle_site_symmetry_1
_geom_angle_site_symmetry_3
_geom_angle_publ_flag
O2W Sm1 O2W 90.1(3) 4 3 ?
O2W Sm1 O2W 60.03(18) 4 . ?
O2W Sm1 O2W 60.03(18) 3 . ?
O2W Sm1 O2W 60.03(18) 4 2 ?
O2W Sm1 O2W 60.03(18) 3 2 ?
O2W Sm1 O2W 90.1(3) . 2 ?
O2W Sm1 O3W 13.56(15) 4 14_655 ?
O2W Sm1 O3W 102.06(18) 3 14_655 ?
O2W Sm1 O3W 62.72(9) . 14_655 ?
O2W Sm1 O3W 72.25(12) 2 14_655 ?
O2W Sm1 O3W 13.56(15) 4 4 ?
O2W Sm1 O3W 102.06(18) 3 4 ?
O2W Sm1 O3W 72.25(12) . 4 ?
O2W Sm1 O3W 62.72(9) 2 4 ?
O3W Sm1 O3W 12.45(14) 14_655 4 ?
O2W Sm1 O3W 102.06(18) 4 3 ?
O2W Sm1 O3W 13.56(15) 3 3 ?
O2W Sm1 O3W 62.72(9) . 3 ?
O2W Sm1 O3W 72.25(12) 2 3 ?
O3W Sm1 O3W 113.17(19) 14_655 3 ?
O3W Sm1 O3W 114.64(19) 4 3 ?
O2W Sm1 O3W 72.25(12) 4 15_665 ?
O2W Sm1 O3W 62.72(9) 3 15_665 ?
O2W Sm1 O3W 13.56(15) . 15_665 ?
O2W Sm1 O3W 102.06(18) 2 15_665 ?
O3W Sm1 O3W 73.05(9) 14_655 15_665 ?
O3W Sm1 O3W 83.65(14) 4 15_665 ?
O3W Sm1 O3W 61.80(16) 3 15_665 ?
O2W Sm1 O3W 102.06(18) 4 13_565 ?
O2W Sm1 O3W 13.56(15) 3 13_565 ?
O2W Sm1 O3W 72.25(12) . 13_565 ?
O2W Sm1 O3W 62.72(9) 2 13_565 ?
O3W Sm1 O3W 114.64(19) 14_655 13_565 ?
O3W Sm1 O3W 113.17(19) 4 13_565 ?
O3W Sm1 O3W 12.45(14) 3 13_565 ?
O3W Sm1 O3W 73.05(9) 15_665 13_565 ?
O2W Sm1 O3W 62.72(9) 4 . ?
O2W Sm1 O3W 72.25(12) 3 . ?
O2W Sm1 O3W 13.56(15) . . ?
O2W Sm1 O3W 102.06(18) 2 . ?
O3W Sm1 O3W 61.80(16) 14_655 . ?
O3W Sm1 O3W 73.05(9) 4 . ?
O3W Sm1 O3W 73.05(9) 3 . ?
O3W Sm1 O3W 12.45(14) 15_665 . ?
O3W Sm1 O3W 83.65(14) 13_565 . ?
O2W Sm1 O3W 72.25(12) 4 2 ?
O2W Sm1 O3W 62.72(9) 3 2 ?
O2W Sm1 O3W 102.06(18) . 2 ?
O2W Sm1 O3W 13.56(15) 2 2 ?
O3W Sm1 O3W 83.65(14) 14_655 2 ?
O3W Sm1 O3W 73.05(9) 4 2 ?
O3W Sm1 O3W 73.05(9) 3 2 ?
O3W Sm1 O3W 113.17(19) 15_665 2 ?
O3W Sm1 O3W 61.80(16) 13_565 2 ?
O3W Sm1 O3W 114.64(19) . 2 ?
O2W Sm1 O3W 62.72(9) 4 16 ?
O2W Sm1 O3W 72.25(12) 3 16 ?
O2W Sm1 O3W 102.06(18) . 16 ?
O2W Sm1 O3W 13.56(15) 2 16 ?
O3W Sm1 O3W 73.05(9) 14_655 16 ?
O3W Sm1 O3W 61.80(16) 4 16 ?
O3W Sm1 O3W 83.65(14) 3 16 ?
O3W Sm1 O3W 114.64(19) 15_665 16 ?
O3W Sm1 O3W 73.05(9) 13_565 16 ?
O3W Sm1 O3W 113.17(19) . 16 ?
O3W Sm1 O3W 12.45(14) 2 16 ?
O2W Sm1 N1 141.14(9) 4 15_665 ?
O2W Sm1 N1 73.35(14) 3 15_665 ?
O2W Sm1 N1 81.43(11) . 15_665 ?
O2W Sm1 N1 129.89(6) 2 15_665 ?
O3W Sm1 N1 139.10(9) 14_655 15_665 ?
O3W Sm1 N1 151.28(8) 4 15_665 ?
O3W Sm1 N1 59.94(10) 3 15_665 ?
O3W Sm1 N1 68.91(9) 15_665 15_665 ?
O3W Sm1 N1 67.68(11) 13_565 15_665 ?
O3W Sm1 N1 78.66(10) . 15_665 ?
O3W Sm1 N1 124.94(9) 2 15_665 ?
O3W Sm1 N1 137.38(9) 16 15_665 ?
O2W Sm1 N1 129.89(6) 4 3 ?
O2W Sm1 N1 81.43(11) 3 3 ?
O2W Sm1 N1 73.35(14) . 3 ?
O2W Sm1 N1 141.14(9) 2 3 ?
O3W Sm1 N1 124.94(9) 14_655 3 ?
O3W Sm1 N1 137.38(9) 4 3 ?
O3W Sm1 N1 68.91(9) 3 3 ?
O3W Sm1 N1 59.94(10) 15_665 3 ?
O3W Sm1 N1 78.66(10) 13_565 3 ?
O3W Sm1 N1 67.68(11) . 3 ?
O3W Sm1 N1 139.10(9) 2 3 ?
O3W Sm1 N1 151.28(8) 16 3 ?
N1 Sm1 N1 15.78(11) 15_665 3 ?
O2W Sm1 N1 141.14(9) 4 2 ?
O2W Sm1 N1 73.35(14) 3 2 ?
O2W Sm1 N1 129.89(6) . 2 ?
O2W Sm1 N1 81.43(11) 2 2 ?
O3W Sm1 N1 151.28(8) 14_655 2 ?
O3W Sm1 N1 139.10(9) 4 2 ?
O3W Sm1 N1 67.68(11) 3 2 ?
O3W Sm1 N1 124.94(9) 15_665 2 ?
O3W Sm1 N1 59.94(10) 13_565 2 ?
O3W Sm1 N1 137.38(9) . 2 ?
O3W Sm1 N1 68.91(9) 2 2 ?
O3W Sm1 N1 78.66(10) 16 2 ?
N1 Sm1 N1 67.92(10) 15_665 2 ?
N1 Sm1 N1 83.03(3) 3 2 ?
O2W Sm1 N1 129.89(6) 4 13_565 ?
O2W Sm1 N1 81.43(11) 3 13_565 ?
O2W Sm1 N1 141.14(9) . 13_565 ?
O2W Sm1 N1 73.35(14) 2 13_565 ?
O3W Sm1 N1 137.38(9) 14_655 13_565 ?
O3W Sm1 N1 124.94(9) 4 13_565 ?
O3W Sm1 N1 78.66(10) 3 13_565 ?
O3W Sm1 N1 139.10(9) 15_665 13_565 ?
O3W Sm1 N1 68.91(9) 13_565 13_565 ?
O3W Sm1 N1 151.28(8) . 13_565 ?
O3W Sm1 N1 59.94(10) 2 13_565 ?
O3W Sm1 N1 67.68(10) 16 13_565 ?
N1 Sm1 N1 83.03(3) 15_665 13_565 ?
N1 Sm1 N1 97.67(11) 3 13_565 ?
N1 Sm1 N1 15.78(11) 2 13_565 ?
O2W Sm1 N1 73.35(14) 4 . ?
O2W Sm1 N1 141.14(9) 3 . ?
O2W Sm1 N1 81.43(11) . . ?
O2W Sm1 N1 129.89(6) 2 . ?
O3W Sm1 N1 59.94(10) 14_655 . ?
O3W Sm1 N1 67.68(10) 4 . ?
O3W Sm1 N1 139.10(9) 3 . ?
O3W Sm1 N1 78.66(10) 15_665 . ?
O3W Sm1 N1 151.28(8) 13_565 . ?
O3W Sm1 N1 68.91(9) . . ?
O3W Sm1 N1 137.38(9) 2 . ?
O3W Sm1 N1 124.94(9) 16 . ?
N1 Sm1 N1 97.67(11) 15_665 . ?
N1 Sm1 N1 83.03(3) 3 . ?
N1 Sm1 N1 139.24(10) 2 . ?
N1 Sm1 N1 136.03(10) 13_565 . ?
O2W Sm1 N1 81.43(11) 4 14_655 ?
O2W Sm1 N1 129.89(6) 3 14_655 ?
O2W Sm1 N1 73.35(14) . 14_655 ?
O2W Sm1 N1 141.14(9) 2 14_655 ?
O3W Sm1 N1 68.91(9) 14_655 14_655 ?
O3W Sm1 N1 78.66(10) 4 14_655 ?
O3W Sm1 N1 124.94(9) 3 14_655 ?
O3W Sm1 N1 67.68(10) 15_665 14_655 ?
O3W Sm1 N1 137.38(9) 13_565 14_655 ?
O3W Sm1 N1 59.94(10) . 14_655 ?
O3W Sm1 N1 151.28(8) 2 14_655 ?
O3W Sm1 N1 139.10(9) 16 14_655 ?
N1 Sm1 N1 83.03(3) 15_665 14_655 ?
N1 Sm1 N1 67.92(10) 3 14_655 ?
N1 Sm1 N1 136.03(10) 2 14_655 ?
N1 Sm1 N1 139.24(10) 13_565 14_655 ?
N1 Sm1 N1 15.78(11) . 14_655 ?
O2W Sm1 N1 73.35(14) 4 16 ?
O2W Sm1 N1 141.14(9) 3 16 ?
O2W Sm1 N1 129.89(6) . 16 ?
O2W Sm1 N1 81.43(11) 2 16 ?
O3W Sm1 N1 67.68(11) 14_655 16 ?
O3W Sm1 N1 59.94(10) 4 16 ?
O3W Sm1 N1 151.28(8) 3 16 ?
O3W Sm1 N1 137.38(9) 15_665 16 ?
O3W Sm1 N1 139.10(9) 13_565 16 ?
O3W Sm1 N1 124.94(9) . 16 ?
O3W Sm1 N1 78.66(10) 2 16 ?
O3W Sm1 N1 68.91(9) 16 16 ?
N1 Sm1 N1 139.24(10) 15_665 16 ?
N1 Sm1 N1 136.03(10) 3 16 ?
N1 Sm1 N1 97.67(11) 2 16 ?
N1 Sm1 N1 83.03(3) 13_565 16 ?
N1 Sm1 N1 67.92(10) . 16 ?
N1 Sm1 N1 83.03(3) 14_655 16 ?
O2W Sm1 N1 81.43(11) 4 4 ?
O2W Sm1 N1 129.89(6) 3 4 ?
O2W Sm1 N1 141.14(9) . 4 ?
O2W Sm1 N1 73.35(14) 2 4 ?
O3W Sm1 N1 78.66(10) 14_655 4 ?
O3W Sm1 N1 68.91(9) 4 4 ?
O3W Sm1 N1 137.38(9) 3 4 ?
O3W Sm1 N1 151.28(8) 15_665 4 ?
O3W Sm1 N1 124.94(9) 13_565 4 ?
O3W Sm1 N1 139.10(9) . 4 ?
O3W Sm1 N1 67.68(11) 2 4 ?
O3W Sm1 N1 59.94(10) 16 4 ?
N1 Sm1 N1 136.03(10) 15_665 4 ?
N1 Sm1 N1 139.24(10) 3 4 ?
N1 Sm1 N1 83.03(3) 2 4 ?
N1 Sm1 N1 67.92(10) 13_565 4 ?
N1 Sm1 N1 83.03(3) . 4 ?
N1 Sm1 N1 97.67(11) 14_655 4 ?
N1 Sm1 N1 15.78(11) 16 4 ?
O2W Sm1 O1W 134.97(16) 4 . ?
O2W Sm1 O1W 134.97(16) 3 . ?
O2W Sm1 O1W 134.97(16) . . ?
O2W Sm1 O1W 134.97(16) 2 . ?
O3W Sm1 O1W 122.68(10) 14_655 . ?
O3W Sm1 O1W 122.68(10) 4 . ?
O3W Sm1 O1W 122.68(10) 3 . ?
O3W Sm1 O1W 122.68(9) 15_665 . ?
O3W Sm1 O1W 122.68(10) 13_565 . ?
O3W Sm1 O1W 122.68(9) . . ?
O3W Sm1 O1W 122.68(9) 2 . ?
O3W Sm1 O1W 122.68(10) 16 . ?
N1 Sm1 O1W 69.62(5) 15_665 . ?
N1 Sm1 O1W 69.62(5) 3 . ?
N1 Sm1 O1W 69.62(5) 2 . ?
N1 Sm1 O1W 69.62(5) 13_565 . ?
N1 Sm1 O1W 69.62(5) . . ?
N1 Sm1 O1W 69.62(5) 14_655 . ?
N1 Sm1 O1W 69.62(5) 16 . ?
N1 Sm1 O1W 69.62(5) 4 . ?
C2 W1 C2 16.74(11) 13_575 2_565 ?
C2 W1 C2 128.31(7) 13_575 8_666 ?
C2 W1 C2 142.59(11) 2_565 8_666 ?
C2 W1 C2 116.46(12) 13_575 12_666 ?
C2 W1 C2 128.31(7) 2_565 12_666 ?
C2 W1 C2 16.74(11) 8_666 12_666 ?
C2 W1 C2 142.59(11) 13_575 11_566 ?
C2 W1 C2 128.31(7) 2_565 11_566 ?
C2 W1 C2 73.61(11) 8_666 11_566 ?
C2 W1 C2 76.12(11) 12_666 11_566 ?
C2 W1 C2 76.12(11) 13_575 14_655 ?
C2 W1 C2 73.61(11) 2_565 14_655 ?
C2 W1 C2 128.31(7) 8_666 14_655 ?
C2 W1 C2 142.59(11) 12_666 14_655 ?
C2 W1 C2 116.46(12) 11_566 14_655 ?
C2 W1 C2 73.61(11) 13_575 . ?
C2 W1 C2 76.12(11) 2_565 . ?
C2 W1 C2 116.46(11) 8_666 . ?
C2 W1 C2 128.31(7) 12_666 . ?
C2 W1 C2 128.31(7) 11_566 . ?
C2 W1 C2 16.74(11) 14_655 . ?
C2 W1 C2 128.31(7) 13_575 7_456 ?
C2 W1 C2 116.46(11) 2_565 7_456 ?
C2 W1 C2 76.12(11) 8_666 7_456 ?
C2 W1 C2 73.61(11) 12_666 7_456 ?
C2 W1 C2 16.74(11) 11_566 7_456 ?
C2 W1 C2 128.31(7) 14_655 7_456 ?
C2 W1 C2 142.59(11) . 7_456 ?
C2 W1 C1 62.97(8) 13_575 11_566 ?
C2 W1 C1 79.65(8) 2_565 11_566 ?
C2 W1 C1 72.02(8) 8_666 11_566 ?
C2 W1 C1 69.69(8) 12_666 11_566 ?
C2 W1 C1 145.34(8) 11_566 11_566 ?
C2 W1 C1 88.80(8) 14_655 11_566 ?
C2 W1 C1 72.80(8) . 11_566 ?
C2 W1 C1 141.63(8) 7_456 11_566 ?
C2 W1 C1 72.80(8) 13_575 7_456 ?
C2 W1 C1 88.80(8) 2_565 7_456 ?
C2 W1 C1 69.69(8) 8_666 7_456 ?
C2 W1 C1 72.02(8) 12_666 7_456 ?
C2 W1 C1 141.63(8) 11_566 7_456 ?
C2 W1 C1 79.65(8) 14_655 7_456 ?
C2 W1 C1 62.97(8) . 7_456 ?
C2 W1 C1 145.34(8) 7_456 7_456 ?
C1 W1 C1 15.23(11) 11_566 7_456 ?
C2 W1 C1 145.34(8) 13_575 13_575 ?
C2 W1 C1 141.63(8) 2_565 13_575 ?
C2 W1 C1 72.80(8) 8_666 13_575 ?
C2 W1 C1 88.80(8) 12_666 13_575 ?
C2 W1 C1 62.97(8) 11_566 13_575 ?
C2 W1 C1 69.69(8) 14_655 13_575 ?
C2 W1 C1 72.02(8) . 13_575 ?
C2 W1 C1 79.65(8) 7_456 13_575 ?
C1 W1 C1 109.96(11) 11_566 13_575 ?
C1 W1 C1 95.23(3) 7_456 13_575 ?
C2 W1 C1 141.63(8) 13_575 2_565 ?
C2 W1 C1 145.34(8) 2_565 2_565 ?
C2 W1 C1 62.97(8) 8_666 2_565 ?
C2 W1 C1 79.65(8) 12_666 2_565 ?
C2 W1 C1 72.80(8) 11_566 2_565 ?
C2 W1 C1 72.02(8) 14_655 2_565 ?
C2 W1 C1 69.69(8) . 2_565 ?
C2 W1 C1 88.80(8) 7_456 2_565 ?
C1 W1 C1 95.23(3) 11_566 2_565 ?
C1 W1 C1 80.85(10) 7_456 2_565 ?
C1 W1 C1 15.23(11) 13_575 2_565 ?
C2 W1 C1 69.69(8) 13_575 14_655 ?
C2 W1 C1 72.02(8) 2_565 14_655 ?
C2 W1 C1 79.65(8) 8_666 14_655 ?
C2 W1 C1 62.97(8) 12_666 14_655 ?
C2 W1 C1 88.80(8) 11_566 14_655 ?
C2 W1 C1 145.34(8) 14_655 14_655 ?
C2 W1 C1 141.63(8) . 14_655 ?
C2 W1 C1 72.80(8) 7_456 14_655 ?
C1 W1 C1 80.85(10) 11_566 14_655 ?
C1 W1 C1 95.23(3) 7_456 14_655 ?
C1 W1 C1 144.86(11) 13_575 14_655 ?
C1 W1 C1 141.50(11) 2_565 14_655 ?
C2 W1 C1 72.02(8) 13_575 . ?
C2 W1 C1 69.69(8) 2_565 . ?
C2 W1 C1 88.80(8) 8_666 . ?
C2 W1 C1 72.80(8) 12_666 . ?
C2 W1 C1 79.65(8) 11_566 . ?
C2 W1 C1 141.63(8) 14_655 . ?
C2 W1 C1 145.34(8) . . ?
C2 W1 C1 62.97(8) 7_456 . ?
C1 W1 C1 95.23(3) 11_566 . ?
C1 W1 C1 109.96(11) 7_456 . ?
C1 W1 C1 141.50(11) 13_575 . ?
C1 W1 C1 144.86(11) 2_565 . ?
C1 W1 C1 15.23(11) 14_655 . ?
C2 W1 C1 88.80(8) 13_575 12_666 ?
C2 W1 C1 72.80(8) 2_565 12_666 ?
C2 W1 C1 141.63(8) 8_666 12_666 ?
C2 W1 C1 145.34(8) 12_666 12_666 ?
C2 W1 C1 69.69(8) 11_566 12_666 ?
C2 W1 C1 62.97(8) 14_655 12_666 ?
C2 W1 C1 79.65(8) . 12_666 ?
C2 W1 C1 72.02(8) 7_456 12_666 ?
C1 W1 C1 144.86(11) 11_566 12_666 ?
C1 W1 C1 141.50(11) 7_456 12_666 ?
C1 W1 C1 80.85(10) 13_575 12_666 ?
C1 W1 C1 95.23(3) 2_565 12_666 ?
C1 W1 C1 109.96(11) 14_655 12_666 ?
C1 W1 C1 95.23(3) . 12_666 ?
C2 W1 C1 79.65(8) 13_575 8_666 ?
C2 W1 C1 62.97(8) 2_565 8_666 ?
C2 W1 C1 145.34(8) 8_666 8_666 ?
C2 W1 C1 141.63(8) 12_666 8_666 ?
C2 W1 C1 72.02(8) 11_566 8_666 ?
C2 W1 C1 72.80(8) 14_655 8_666 ?
C2 W1 C1 88.80(8) . 8_666 ?
C2 W1 C1 69.69(8) 7_456 8_666 ?
C1 W1 C1 141.50(11) 11_566 8_666 ?
C1 W1 C1 144.86(11) 7_456 8_666 ?
C1 W1 C1 95.23(3) 13_575 8_666 ?
C1 W1 C1 109.96(11) 2_565 8_666 ?
C1 W1 C1 95.23(3) 14_655 8_666 ?
C1 W1 C1 80.85(10) . 8_666 ?
C1 W1 C1 15.23(11) 12_666 8_666 ?
O3W O2W O3W 55.1(10) 15_665 . ?
O3W O2W Sm1 88.7(9) 15_665 . ?
O3W O2W Sm1 88.7(9) . . ?
O3W O3W O2W 62.5(5) 15_665 . ?
O3W O3W Sm1 83.78(7) 15_665 . ?
O2W O3W Sm1 77.8(8) . . ?
N1 N1 C1 86.87(15) 14_655 . ?
N1 N1 C1 61.15(13) 14_655 14_655 ?
C1 N1 C1 25.72(19) . 14_655 ?
N1 N1 Sm1 82.11(5) 14_655 . ?
C1 N1 Sm1 168.22(19) . . ?
C1 N1 Sm1 143.04(17) 14_655 . ?
C1 C1 N1 93.13(15) 14_655 . ?
C1 C1 N1 61.15(13) 14_655 14_655 ?
N1 C1 N1 32.0(2) . 14_655 ?
C1 C1 W1 82.39(5) 14_655 . ?
N1 C1 W1 175.3(2) . . ?
N1 C1 W1 143.52(17) 14_655 . ?
N2 N2 C2 78.62(19) 14_655 . ?
N2 N2 C2 53.00(14) 14_655 14_655 ?
C2 N2 C2 25.62(18) . 14_655 ?
C2 C2 N2 101.38(19) 14_655 . ?
C2 C2 N2 53.00(14) 14_655 14_655 ?
N2 C2 N2 48.4(3) . 14_655 ?
C2 C2 W1 81.63(6) 14_655 . ?
N2 C2 W1 176.9(2) . . ?
N2 C2 W1 134.63(17) 14_655 . ?

loop_
_geom_bond_atom_site_label_1
_geom_bond_atom_site_label_2
_geom_bond_distance
_geom_bond_site_symmetry_2
_geom_bond_publ_flag
Sm1 O2W 2.430(6) 4 ?
Sm1 O2W 2.430(6) 3 ?
Sm1 O2W 2.430(6) . ?
Sm1 O2W 2.430(6) 2 ?
Sm1 O3W 2.485(4) 14_655 ?
Sm1 O3W 2.485(4) 4 ?
Sm1 O3W 2.485(4) 3 ?
Sm1 O3W 2.485(4) 15_665 ?
Sm1 O3W 2.485(4) 13_565 ?
Sm1 O3W 2.485(4) . ?
Sm1 O3W 2.485(4) 2 ?
Sm1 O3W 2.485(4) 16 ?
Sm1 N1 2.5356(18) 15_665 ?
Sm1 N1 2.5356(18) 3 ?
Sm1 N1 2.5356(18) 2 ?
Sm1 N1 2.5356(18) 13_565 ?
Sm1 N1 2.5356(18) . ?
Sm1 N1 2.5356(18) 14_655 ?
Sm1 N1 2.5356(18) 16 ?
Sm1 N1 2.5356(18) 4 ?
Sm1 O1W 2.547(3) . ?
W1 C2 2.1509(18) 13_575 ?
W1 C2 2.1509(18) 2_565 ?
W1 C2 2.1509(18) 8_666 ?
W1 C2 2.1509(18) 12_666 ?
W1 C2 2.1509(18) 11_566 ?
W1 C2 2.1509(18) 14_655 ?
W1 C2 2.1509(18) . ?
W1 C2 2.1509(18) 7_456 ?
W1 C1 2.1534(18) 11_566 ?
W1 C1 2.1534(18) 7_456 ?
W1 C1 2.1534(18) 13_575 ?
W1 C1 2.1534(18) 2_565 ?
W1 C1 2.1534(18) 14_655 ?
W1 C1 2.1534(18) . ?
W1 C1 2.1534(18) 12_666 ?
W1 C1 2.1534(18) 8_666 ?
O2W O3W 0.583(6) 15_665 ?
O2W O3W 0.583(6) . ?
O3W O3W 0.539(6) 15_665 ?
N1 N1 0.696(5) 14_655 ?
N1 C1 1.152(2) . ?
N1 C1 1.313(3) 14_655 ?
C1 C1 0.571(4) 14_655 ?
C1 N1 1.313(3) 14_655 ?
N2 N2 1.082(6) 14_655 ?
N2 C2 1.156(3) . ?
N2 C2 1.419(3) 14_655 ?
C2 C2 0.626(4) 14_655 ?
C2 N2 1.419(3) 14_655 ?

loop_
_geom_torsion_atom_site_label_1
_geom_torsion_atom_site_label_2
_geom_torsion_atom_site_label_3
_geom_torsion_atom_site_label_4
_geom_torsion
_geom_torsion_site_symmetry_1
_geom_torsion_site_symmetry_2
_geom_torsion_site_symmetry_3
_geom_torsion_site_symmetry_4
_geom_torsion_publ_flag
O2W Sm1 O2W O3W 152.8(5) 4 . . 15_665 ?
O2W Sm1 O2W O3W -97.7(6) 3 . . 15_665 ?
O2W Sm1 O2W O3W -152.5(5) 2 . . 15_665 ?
O3W Sm1 O2W O3W 137.6(6) 14_655 . . 15_665 ?
O3W Sm1 O2W O3W 146.3(6) 4 . . 15_665 ?
O3W Sm1 O2W O3W -82.6(5) 3 . . 15_665 ?
O3W Sm1 O2W O3W -91.2(4) 13_565 . . 15_665 ?
O3W Sm1 O2W O3W 55.1(10) . . . 15_665 ?
O3W Sm1 O2W O3W -146.1(6) 2 . . 15_665 ?
O3W Sm1 O2W O3W -158.8(5) 16 . . 15_665 ?
N1 Sm1 O2W O3W -22.0(5) 15_665 . . 15_665 ?
N1 Sm1 O2W O3W -8.1(5) 3 . . 15_665 ?
N1 Sm1 O2W O3W -73.6(6) 2 . . 15_665 ?
N1 Sm1 O2W O3W -89.5(7) 13_565 . . 15_665 ?
N1 Sm1 O2W O3W 77.1(5) . . . 15_665 ?
N1 Sm1 O2W O3W 63.2(5) 14_655 . . 15_665 ?
N1 Sm1 O2W O3W 128.7(4) 16 . . 15_665 ?
N1 Sm1 O2W O3W 144.6(4) 4 . . 15_665 ?
O1W Sm1 O2W O3W 27.5(5) . . . 15_665 ?
O2W Sm1 O2W O3W 97.7(6) 4 . . . ?
O2W Sm1 O2W O3W -152.8(5) 3 . . . ?
O2W Sm1 O2W O3W 152.5(5) 2 . . . ?
O3W Sm1 O2W O3W 82.6(5) 14_655 . . . ?
O3W Sm1 O2W O3W 91.2(4) 4 . . . ?
O3W Sm1 O2W O3W -137.6(6) 3 . . . ?
O3W Sm1 O2W O3W -55.1(10) 15_665 . . . ?
O3W Sm1 O2W O3W -146.3(6) 13_565 . . . ?
O3W Sm1 O2W O3W 158.8(5) 2 . . . ?
O3W Sm1 O2W O3W 146.1(6) 16 . . . ?
N1 Sm1 O2W O3W -77.1(5) 15_665 . . . ?
N1 Sm1 O2W O3W -63.2(5) 3 . . . ?
N1 Sm1 O2W O3W -128.7(4) 2 . . . ?
N1 Sm1 O2W O3W -144.6(4) 13_565 . . . ?
N1 Sm1 O2W O3W 22.0(5) . . . . ?
N1 Sm1 O2W O3W 8.1(5) 14_655 . . . ?
N1 Sm1 O2W O3W 73.6(6) 16 . . . ?
N1 Sm1 O2W O3W 89.5(7) 4 . . . ?
O1W Sm1 O2W O3W -27.5(5) . . . . ?
Sm1 O2W O3W O3W 89.3(4) . . . 15_665 ?
O3W O2W O3W Sm1 -89.3(4) 15_665 . . . ?
O2W Sm1 O3W O3W -138.11(16) 4 . . 15_665 ?
O2W Sm1 O3W O3W -38.54(15) 3 . . 15_665 ?
O2W Sm1 O3W O3W -63.1(5) . . . 15_665 ?
O2W Sm1 O3W O3W -91.34(3) 2 . . 15_665 ?
O3W Sm1 O3W O3W -153.41(6) 14_655 . . 15_665 ?
O3W Sm1 O3W O3W -147.62(9) 4 . . 15_665 ?
O3W Sm1 O3W O3W -24.35(6) 3 . . 15_665 ?
O3W Sm1 O3W O3W -31.02(7) 13_565 . . 15_665 ?
O3W Sm1 O3W O3W -85.99(5) 2 . . 15_665 ?
O3W Sm1 O3W O3W -99.51(10) 16 . . 15_665 ?
N1 Sm1 O3W O3W 37.42(6) 15_665 . . 15_665 ?
N1 Sm1 O3W O3W 49.29(7) 3 . . 15_665 ?
N1 Sm1 O3W O3W -0.93(12) 2 . . 15_665 ?
N1 Sm1 O3W O3W -14.0(2) 13_565 . . 15_665 ?
N1 Sm1 O3W O3W 140.31(6) . . . 15_665 ?
N1 Sm1 O3W O3W 125.88(7) 14_655 . . 15_665 ?
N1 Sm1 O3W O3W -179.23(10) 16 . . 15_665 ?
N1 Sm1 O3W O3W -169.75(14) 4 . . 15_665 ?
O1W Sm1 O3W O3W 94.01(5) . . . 15_665 ?
O2W Sm1 O3W O2W -75.0(6) 4 . . . ?
O2W Sm1 O3W O2W 24.6(4) 3 . . . ?
O2W Sm1 O3W O2W -28.2(5) 2 . . . ?
O3W Sm1 O3W O2W -90.3(5) 14_655 . . . ?
O3W Sm1 O3W O2W -84.5(5) 4 . . . ?
O3W Sm1 O3W O2W 38.8(5) 3 . . . ?
O3W Sm1 O3W O2W 63.1(5) 15_665 . . . ?
O3W Sm1 O3W O2W 32.1(6) 13_565 . . . ?
O3W Sm1 O3W O2W -22.9(5) 2 . . . ?
O3W Sm1 O3W O2W -36.4(6) 16 . . . ?
N1 Sm1 O3W O2W 100.5(5) 15_665 . . . ?
N1 Sm1 O3W O2W 112.4(5) 3 . . . ?
N1 Sm1 O3W O2W 62.2(6) 2 . . . ?
N1 Sm1 O3W O2W 49.1(6) 13_565 . . . ?
N1 Sm1 O3W O2W -156.6(5) . . . . ?
N1 Sm1 O3W O2W -171.0(6) 14_655 . . . ?
N1 Sm1 O3W O2W -116.1(5) 16 . . . ?
N1 Sm1 O3W O2W -106.6(5) 4 . . . ?
O1W Sm1 O3W O2W 157.1(5) . . . . ?
O2W Sm1 N1 N1 -119.06(10) 4 . . 14_655 ?
O2W Sm1 N1 N1 -50.7(2) 3 . . 14_655 ?
O2W Sm1 N1 N1 -57.88(12) . . . 14_655 ?
O2W Sm1 N1 N1 -140.7(2) 2 . . 14_655 ?
O3W Sm1 N1 N1 -121.25(10) 14_655 . . 14_655 ?
O3W Sm1 N1 N1 -132.13(8) 4 . . 14_655 ?
O3W Sm1 N1 N1 -29.75(15) 3 . . 14_655 ?
O3W Sm1 N1 N1 -44.40(8) 15_665 . . 14_655 ?
O3W Sm1 N1 N1 -34.3(2) 13_565 . . 14_655 ?
O3W Sm1 N1 N1 -52.47(10) . . . 14_655 ?
O3W Sm1 N1 N1 -156.41(15) 2 . . 14_655 ?
O3W Sm1 N1 N1 -156.65(12) 16 . . 14_655 ?
N1 Sm1 N1 N1 22.19(5) 15_665 . . 14_655 ?
N1 Sm1 N1 N1 16.25(4) 3 . . 14_655 ?
N1 Sm1 N1 N1 87.05(2) 2 . . 14_655 ?
N1 Sm1 N1 N1 110.08(14) 13_565 . . 14_655 ?
N1 Sm1 N1 N1 162.56(4) 16 . . 14_655 ?
N1 Sm1 N1 N1 157.85(5) 4 . . 14_655 ?
O1W Sm1 N1 N1 87.05(2) . . . 14_655 ?
O2W Sm1 N1 C1 -98.2(10) 4 . . . ?
O2W Sm1 N1 C1 -29.9(11) 3 . . . ?
O2W Sm1 N1 C1 -37.0(10) . . . . ?
O2W Sm1 N1 C1 -119.9(10) 2 . . . ?
O3W Sm1 N1 C1 -100.4(10) 14_655 . . . ?
O3W Sm1 N1 C1 -111.3(10) 4 . . . ?
O3W Sm1 N1 C1 -8.9(11) 3 . . . ?
O3W Sm1 N1 C1 -23.5(10) 15_665 . . . ?
O3W Sm1 N1 C1 -13.5(11) 13_565 . . . ?
O3W Sm1 N1 C1 -31.6(10) . . . . ?
O3W Sm1 N1 C1 -135.5(10) 2 . . . ?
O3W Sm1 N1 C1 -135.8(10) 16 . . . ?
N1 Sm1 N1 C1 43.1(10) 15_665 . . . ?
N1 Sm1 N1 C1 37.1(10) 3 . . . ?
N1 Sm1 N1 C1 107.9(10) 2 . . . ?
N1 Sm1 N1 C1 131.0(9) 13_565 . . . ?
N1 Sm1 N1 C1 20.9(10) 14_655 . . . ?
N1 Sm1 N1 C1 -176.6(10) 16 . . . ?
N1 Sm1 N1 C1 178.7(10) 4 . . . ?
O1W Sm1 N1 C1 107.9(10) . . . . ?
O2W Sm1 N1 C1 -113.0(3) 4 . . 14_655 ?
O2W Sm1 N1 C1 -44.6(4) 3 . . 14_655 ?
O2W Sm1 N1 C1 -51.8(3) . . . 14_655 ?
O2W Sm1 N1 C1 -134.6(3) 2 . . 14_655 ?
O3W Sm1 N1 C1 -115.2(3) 14_655 . . 14_655 ?
O3W Sm1 N1 C1 -126.0(3) 4 . . 14_655 ?
O3W Sm1 N1 C1 -23.7(4) 3 . . 14_655 ?
O3W Sm1 N1 C1 -38.3(3) 15_665 . . 14_655 ?
O3W Sm1 N1 C1 -28.2(4) 13_565 . . 14_655 ?
O3W Sm1 N1 C1 -46.4(3) . . . 14_655 ?
O3W Sm1 N1 C1 -150.3(3) 2 . . 14_655 ?
O3W Sm1 N1 C1 -150.6(3) 16 . . 14_655 ?
N1 Sm1 N1 C1 28.3(3) 15_665 . . 14_655 ?
N1 Sm1 N1 C1 22.3(3) 3 . . 14_655 ?
N1 Sm1 N1 C1 93.1(3) 2 . . 14_655 ?
N1 Sm1 N1 C1 116.2(3) 13_565 . . 14_655 ?
N1 Sm1 N1 C1 6.1(3) 14_655 . . 14_655 ?
N1 Sm1 N1 C1 168.7(3) 16 . . 14_655 ?
N1 Sm1 N1 C1 163.9(3) 4 . . 14_655 ?
O1W Sm1 N1 C1 93.1(3) . . . 14_655 ?
N1 N1 C1 C1 0.0 14_655 . . 14_655 ?
Sm1 N1 C1 C1 -20.7(10) . . . 14_655 ?
C1 N1 C1 N1 0.0 14_655 . . 14_655 ?
Sm1 N1 C1 N1 -20.7(10) . . . 14_655 ?
N1 N1 C1 W1 -16(2) 14_655 . . . ?
C1 N1 C1 W1 -16(2) 14_655 . . . ?
Sm1 N1 C1 W1 -37(3) . . . . ?
C2 W1 C1 C1 -78.60(6) 13_575 . . 14_655 ?
C2 W1 C1 C1 -96.15(6) 2_565 . . 14_655 ?
C2 W1 C1 C1 52.60(6) 8_666 . . 14_655 ?
C2 W1 C1 C1 47.62(6) 12_666 . . 14_655 ?
C2 W1 C1 C1 126.16(6) 11_566 . . 14_655 ?
C2 W1 C1 C1 -113.91(12) 14_655 . . 14_655 ?
C2 W1 C1 C1 -86.28(13) . . . 14_655 ?
C2 W1 C1 C1 127.61(7) 7_456 . . 14_655 ?
C1 W1 C1 C1 -19.23(6) 11_566 . . 14_655 ?
C1 W1 C1 C1 -15.25(4) 7_456 . . 14_655 ?
C1 W1 C1 C1 112.50(15) 13_575 . . 14_655 ?
C1 W1 C1 C1 87.574(19) 2_565 . . 14_655 ?
C1 W1 C1 C1 -165.63(4) 12_666 . . 14_655 ?
C1 W1 C1 C1 -160.60(6) 8_666 . . 14_655 ?
C2 W1 C1 N1 -62(2) 13_575 . . . ?
C2 W1 C1 N1 -80(2) 2_565 . . . ?
C2 W1 C1 N1 69(2) 8_666 . . . ?
C2 W1 C1 N1 64(2) 12_666 . . . ?
C2 W1 C1 N1 143(2) 11_566 . . . ?
C2 W1 C1 N1 -97(2) 14_655 . . . ?
C2 W1 C1 N1 -70(2) . . . . ?
C2 W1 C1 N1 144(2) 7_456 . . . ?
C1 W1 C1 N1 -3(2) 11_566 . . . ?
C1 W1 C1 N1 1(2) 7_456 . . . ?
C1 W1 C1 N1 129(2) 13_575 . . . ?
C1 W1 C1 N1 104(2) 2_565 . . . ?
C1 W1 C1 N1 17(2) 14_655 . . . ?
C1 W1 C1 N1 -149(2) 12_666 . . . ?
C1 W1 C1 N1 -144(2) 8_666 . . . ?
C2 W1 C1 N1 -76.6(3) 13_575 . . 14_655 ?
C2 W1 C1 N1 -94.2(3) 2_565 . . 14_655 ?
C2 W1 C1 N1 54.6(3) 8_666 . . 14_655 ?
C2 W1 C1 N1 49.6(3) 12_666 . . 14_655 ?
C2 W1 C1 N1 128.1(3) 11_566 . . 14_655 ?
C2 W1 C1 N1 -112.0(3) 14_655 . . 14_655 ?
C2 W1 C1 N1 -84.3(3) . . . 14_655 ?
C2 W1 C1 N1 129.6(3) 7_456 . . 14_655 ?
C1 W1 C1 N1 -17.3(2) 11_566 . . 14_655 ?
C1 W1 C1 N1 -13.3(3) 7_456 . . 14_655 ?
C1 W1 C1 N1 114.5(3) 13_575 . . 14_655 ?
C1 W1 C1 N1 89.5(3) 2_565 . . 14_655 ?
C1 W1 C1 N1 2.0(3) 14_655 . . 14_655 ?
C1 W1 C1 N1 -163.7(3) 12_666 . . 14_655 ?
C1 W1 C1 N1 -158.6(3) 8_666 . . 14_655 ?
N2 N2 C2 C2 0.0 14_655 . . 14_655 ?
C2 N2 C2 N2 0.0 14_655 . . 14_655 ?
N2 N2 C2 W1 170(4) 14_655 . . . ?
C2 N2 C2 W1 170(4) 14_655 . . . ?
C2 W1 C2 C2 -96.32(4) 13_575 . . 14_655 ?
C2 W1 C2 C2 -79.17(7) 2_565 . . 14_655 ?
C2 W1 C2 C2 138.55(3) 8_666 . . 14_655 ?
C2 W1 C2 C2 152.61(7) 12_666 . . 14_655 ?
C2 W1 C2 C2 49.04(8) 11_566 . . 14_655 ?
C2 W1 C2 C2 36.45(3) 7_456 . . 14_655 ?
C1 W1 C2 C2 -162.44(6) 11_566 . . 14_655 ?
C1 W1 C2 C2 -175.02(6) 7_456 . . 14_655 ?
C1 W1 C2 C2 79.13(6) 13_575 . . 14_655 ?
C1 W1 C2 C2 95.07(6) 2_565 . . 14_655 ?
C1 W1 C2 C2 -113.67(12) 14_655 . . 14_655 ?
C1 W1 C2 C2 -88.70(12) . . . 14_655 ?
C1 W1 C2 C2 -4.51(5) 12_666 . . 14_655 ?
C1 W1 C2 C2 -16.76(6) 8_666 . . 14_655 ?
C2 W1 C2 N2 93(4) 13_575 . . . ?
C2 W1 C2 N2 110(4) 2_565 . . . ?
C2 W1 C2 N2 -32(4) 8_666 . . . ?
C2 W1 C2 N2 -18(4) 12_666 . . . ?
C2 W1 C2 N2 -121(4) 11_566 . . . ?
C2 W1 C2 N2 -171(4) 14_655 . . . ?
C2 W1 C2 N2 -134(4) 7_456 . . . ?
C1 W1 C2 N2 27(4) 11_566 . . . ?
C1 W1 C2 N2 14(4) 7_456 . . . ?
C1 W1 C2 N2 -91(4) 13_575 . . . ?
C1 W1 C2 N2 -75(4) 2_565 . . . ?
C1 W1 C2 N2 76(4) 14_655 . . . ?
C1 W1 C2 N2 101(4) . . . . ?
C1 W1 C2 N2 -175(4) 12_666 . . . ?
C1 W1 C2 N2 173(4) 8_666 . . . ?
C2 W1 C2 N2 -96.9(2) 13_575 . . 14_655 ?
C2 W1 C2 N2 -79.7(2) 2_565 . . 14_655 ?
C2 W1 C2 N2 138.0(3) 8_666 . . 14_655 ?
C2 W1 C2 N2 152.0(3) 12_666 . . 14_655 ?
C2 W1 C2 N2 48.5(2) 11_566 . . 14_655 ?
C2 W1 C2 N2 -0.6(2) 14_655 . . 14_655 ?
C2 W1 C2 N2 35.9(2) 7_456 . . 14_655 ?
C1 W1 C2 N2 -163.0(3) 11_566 . . 14_655 ?
C1 W1 C2 N2 -175.6(3) 7_456 . . 14_655 ?
C1 W1 C2 N2 78.6(2) 13_575 . . 14_655 ?
C1 W1 C2 N2 94.5(2) 2_565 . . 14_655 ?
C1 W1 C2 N2 -114.2(2) 14_655 . . 14_655 ?
C1 W1 C2 N2 -89.3(3) . . . 14_655 ?
C1 W1 C2 N2 -5.1(2) 12_666 . . 14_655 ?
C1 W1 C2 N2 -17.3(2) 8_666 . . 14_655 ?
